data_7235112
loop_
_publ_author_name
'Xiong, Ying'
'Fan, Yan-Zhong'
'Wei, Zhang-Wen'
'Chen, Cheng-Xia'
'Chen, Sha'
'Wang, Dawei'
'Barboiu, Mihail'
'Jiang, Ji-Jun'
'Su, Cheng-Yong'

_publ_section_title
;
 Unusual adsorption behaviours and responsive structural dynamics via
 selective gate effects of an hourglass porous metal--organic framework
;
_journal_issue 64
_journal_name_full 'RSC Advances'
_journal_page_first 37222
_journal_paper_doi 10.1039/C9RA07301A
_journal_volume 9
_journal_year 2019
_chemical_formula_moiety 'C14 H8 Cu N2 O5'
_chemical_formula_sum 'C14 H8 Cu N2 O5'
_chemical_formula_weight 347.76
_space_group_crystal_system trigonal
_space_group_IT_number 167
_space_group_name_Hall '-R 3 2"c'
_space_group_name_H-M_alt 'R -3 c :H'
_atom_sites_solution_hydrogens geom
_audit_creation_date 2018-08-31
_audit_creation_method
;
Olex2 1.2
(compiled 2018.05.29 svn.r3508 for OlexSys, GUI svn.r5506)
;
_audit_update_record
;
2018-08-31 deposited with the CCDC.	2019-10-14 downloaded from the CCDC.
;
_cell_angle_alpha 90
_cell_angle_beta 90
_cell_angle_gamma 120
_cell_formula_units_Z 36
_cell_length_a 17.9678(16)
_cell_length_b 17.9678(16)
_cell_length_c 69.263(10)
_cell_measurement_reflns_used 1388
_cell_measurement_temperature 298(2)
_cell_measurement_theta_max 55.7468
_cell_measurement_theta_min 3.1876
_cell_volume 19365(4)
_computing_molecular_graphics 'Olex2 (Dolomanov et al., 2009)'
_computing_publication_material 'Olex2 (Dolomanov et al., 2009)'
_computing_structure_refinement 'ShelXL (Sheldrick, 2015)'
_diffrn_ambient_temperature 298.15
_diffrn_measured_fraction_theta_full 0.946
_diffrn_measured_fraction_theta_max 0.946
_diffrn_measurement_device_type 'Xcalibur, Sapphire3, Gemini ultra'
_diffrn_radiation_type CuK\a
_diffrn_radiation_wavelength 1.54178
_diffrn_reflns_av_R_equivalents 0.0741
_diffrn_reflns_av_unetI/netI 0.0981
_diffrn_reflns_Laue_measured_fraction_full 0.946
_diffrn_reflns_Laue_measured_fraction_max 0.946
_diffrn_reflns_limit_h_max 16
_diffrn_reflns_limit_h_min -17
_diffrn_reflns_limit_k_max 7
_diffrn_reflns_limit_k_min -15
_diffrn_reflns_limit_l_max 71
_diffrn_reflns_limit_l_min -70
_diffrn_reflns_number 8016
_diffrn_reflns_point_group_measured_fraction_full 0.946
_diffrn_reflns_point_group_measured_fraction_max 0.946
_diffrn_reflns_theta_full 55.813
_diffrn_reflns_theta_max 55.813
_diffrn_reflns_theta_min 3.819
_exptl_absorpt_coefficient_mu 1.599
_exptl_crystal_density_diffrn 1.074
_exptl_crystal_description Block
_exptl_crystal_F_000 6300
_exptl_crystal_size_max 0.1
_exptl_crystal_size_mid 0.1
_exptl_crystal_size_min 0.02
_platon_squeeze_details
;
TITL 1 in R-3c
CELL   17.9678   17.9678   69.2630     90.00     90.00    120.00
SPGR R-3c
# Solvent Accessible Volume =      7280
# Electrons Found in S.A.V. =      1323
# Note: Atoms in Void as Cxxx and Qxxx all others
C101 0.469 0.144 0.081 !       0.96 eA-3
C102 0.155 0.156 0.250 !       0.82 eA-3
C103 0.346 0.783 0.430 !       0.81 eA-3
Q104 0.906 0.715 0.403 !       0.81 eA-3
Q105 0.800 0.238 0.429 !       0.80 eA-3
C106 0.264 0.794 0.402 !       0.79 eA-3
C107 0.888 0.813 0.473 !       0.78 eA-3
C108 0.252 0.269 0.242 !       0.78 eA-3
C109 0.546 0.907 0.165 !       0.77 eA-3
C110 0.905 0.999 0.024 !       0.75 eA-3
C111 0.645 0.562 0.078 !       0.75 eA-3
C112 0.767 0.270 0.109 !       0.74 eA-3
C113 0.876 0.998 0.492 !       0.74 eA-3
C114 0.752 1.000 0.226 !       0.73 eA-3
C115 0.099 0.936 0.776 !       0.73 eA-3
Q116 0.860 0.748 0.464 !       0.73 eA-3
C117 0.816 0.421 0.067 !       0.73 eA-3
C118 0.612 0.311 0.300 !       0.73 eA-3
C119 0.060 0.784 0.275 !       0.72 eA-3
C120 0.373 0.841 0.403 !       0.72 eA-3
C121 0.798 0.247 0.119 !       0.72 eA-3
C122 0.953 0.036 0.464 !       0.72 eA-3
C123 0.716 0.517 0.332 !       0.71 eA-3
C124 0.810 0.037 0.225 !       0.71 eA-3
C125 0.783 0.794 0.516 !       0.71 eA-3
C126 0.217 0.206 0.484 !       0.71 eA-3
Q127 0.365 0.217 0.398 !       0.70 eA-3
C128 0.429 0.854 0.944 !       0.70 eA-3
C129 0.206 0.564 0.211 !       0.70 eA-3
C130 0.876 0.529 0.821 !       0.70 eA-3
C131 0.528 0.141 0.836 !       0.69 eA-3
C132 0.174 0.248 0.016 !       0.69 eA-3
C133 0.778 0.844 0.012 !       0.68 eA-3
C134 0.222 0.156 0.988 !       0.68 eA-3
C135 0.048 0.175 1.001 !       0.68 eA-3
C136 0.688 0.455 0.340 !       0.68 eA-3
C137 0.833 0.346 0.339 !       0.67 eA-3
Q138 0.081 0.442 0.195 !       0.67 eA-3
Q139 0.546 0.663 0.267 !       0.67 eA-3
Q140 0.842 0.107 0.217 !       0.67 eA-3
C141 0.503 0.734 0.157 !       0.66 eA-3
C142 0.580 0.499 0.101 !       0.65 eA-3
Q143 0.623 0.719 0.383 !       0.65 eA-3
Q144 0.780 0.731 0.490 !       0.65 eA-3
C145 1.003 0.954 0.433 !       0.64 eA-3
C146 0.126 0.534 0.184 !       0.64 eA-3
C147 0.592 0.089 0.329 !       0.63 eA-3
Q148 0.886 0.585 0.847 !       0.63 eA-3
C149 0.484 0.153 0.832 !       0.63 eA-3
Q150 0.927 0.392 0.285 !       0.62 eA-3
Q151 0.480 0.219 0.376 !       0.62 eA-3
C152 0.433 0.251 0.840 !       0.62 eA-3
C153 0.411 0.620 0.457 !       0.61 eA-3
C154 0.925 0.074 0.470 !       0.61 eA-3
C155 0.669 0.284 0.767 !       0.61 eA-3
C156 0.593 0.344 0.078 !       0.60 eA-3
Q157 0.843 0.581 0.326 !       0.60 eA-3
C158 0.684 0.532 0.841 !       0.60 eA-3
Q159 0.247 0.203 0.020 !       0.60 eA-3
Q160 0.765 0.014 0.992 !       0.60 eA-3
Q161 0.765 0.830 0.491 !       0.60 eA-3
Q162 0.170 0.076 0.207 !       0.60 eA-3
Q163 0.594 0.843 0.008 !       0.59 eA-3
Q164 0.425 0.639 0.386 !       0.59 eA-3
C165 0.425 0.688 0.145 !       0.59 eA-3
Q166 0.347 0.045 0.495 !       0.59 eA-3
C167 0.431 0.782 0.439 !       0.58 eA-3
Q168 0.939 0.831 0.285 !       0.58 eA-3
C169 0.957 0.985 0.242 !       0.58 eA-3
Q170 0.359 0.781 0.388 !       0.58 eA-3
Q171 0.254 0.083 0.840 !       0.58 eA-3
Q172 0.979 0.096 0.783 !       0.58 eA-3
C173 0.025 0.074 0.047 !       0.58 eA-3
C174 0.661 0.377 0.890 !       0.58 eA-3
C175 0.956 0.967 0.016 !       0.58 eA-3
Q176 0.606 0.532 0.255 !       0.58 eA-3
C177 0.389 0.628 0.181 !       0.57 eA-3
C178 0.230 0.721 0.385 !       0.57 eA-3
C179 0.030 0.354 0.419 !       0.57 eA-3
Q180 0.760 0.156 0.356 !       0.57 eA-3
Q181 0.581 0.732 0.454 !       0.57 eA-3
Q182 0.726 0.118 0.413 !       0.57 eA-3
C183 0.689 0.282 0.882 !       0.56 eA-3
C184 0.311 0.718 0.118 !       0.56 eA-3
Q185 0.927 0.402 0.178 !       0.56 eA-3
Q186 0.343 0.390 0.501 !       0.56 eA-3
C187 0.764 0.562 0.074 !       0.55 eA-3
Q188 0.302 0.955 0.393 !       0.55 eA-3
Q189 0.828 0.534 0.441 !       0.55 eA-3
C190 0.796 0.925 0.004 !       0.54 eA-3
Q191 0.395 0.479 0.191 !       0.54 eA-3
C192 0.658 0.472 0.055 !       0.54 eA-3
Q193 0.093 0.656 0.122 !       0.54 eA-3
Q194 0.671 0.781 0.378 !       0.54 eA-3
C195 0.110 0.529 0.409 !       0.54 eA-3
C196 0.986 0.953 0.273 !       0.53 eA-3
Q197 0.232 0.861 0.092 !       0.53 eA-3
C198 0.760 0.996 0.008 !       0.53 eA-3
Q199 0.596 0.326 0.890 !       0.53 eA-3
;
_refine_diff_density_max 0.686
_refine_diff_density_min -0.395
_refine_diff_density_rms 0.118
_refine_ls_extinction_method none
_refine_ls_goodness_of_fit_ref 1.134
_refine_ls_hydrogen_treatment constr
_refine_ls_matrix_type full
_refine_ls_number_parameters 188
_refine_ls_number_reflns 2649
_refine_ls_number_restraints 22
_refine_ls_restrained_S_all 1.147
_refine_ls_R_factor_all 0.1619
_refine_ls_R_factor_gt 0.1193
_refine_ls_shift/su_max 0.092
_refine_ls_shift/su_mean 0.016
_refine_ls_structure_factor_coef Fsqd
_refine_ls_weighting_details 'w=1/[\s^2^(Fo^2^)+(0.2000P)^2^] where P=(Fo^2^+2Fc^2^)/3'
_refine_ls_weighting_scheme calc
_refine_ls_wR_factor_gt 0.3263
_refine_ls_wR_factor_ref 0.3650
_reflns_Friedel_coverage 0.000
_reflns_number_gt 1468
_reflns_number_total 2649
_reflns_threshold_expression 'I > 2\s(I)'
_cod_data_source_file c9ra07301a2.cif
_cod_data_source_block 1_CCDC1
_cod_original_sg_symbol_H-M 'R -3 c'
_cod_database_code 7235112
_shelx_shelxl_version_number 2014/7
_shelx_space_group_comment
;
The symmetry employed for this shelxl refinement is uniquely defined
by the following loop, which should always be used as a source of
symmetry information in preference to the above space-group names.
They are only intended as comments.
;
_shelx_estimated_absorpt_t_max 0.969
_shelx_estimated_absorpt_t_min 0.856
_olex2_refinement_description
;
1. Fixed Uiso
 At 1.2 times of:
  All C(H) groups, All C(H,H) groups, All N(H,H) groups
2. Restrained distances
 N1-C1A = C1A-C2A = C2A-C3A = C3A-C4A = C4A-C5 = C5-N1
 1.38 with sigma of 0.02
 N1-C1B = C1B-C2B = C2B-C3B = C3B-C4B = C4B-C5 = C5-N1
 1.38 with sigma of 0.02
3. Restrained planarity
 N2, C4A, C6A, O5A
 with sigma of 0.1
 N2, C4B, C6B, O5B
 with sigma of 0.1
 N1, C1A, C2A, C3A, C4A, C5, C6A
 with sigma of 0.02
 N1, C1B, C2B, C3B, C4B, C5, C6B
 with sigma of 0.02
4. Others
 Fixed Sof: C1A(0.5) H1A(0.5) C2A(0.5) H2A(0.5) C3A(0.5) H3A(0.5) C2B(0.5)
 H2B(0.5) C3B(0.5) H3B(0.5) C4A(0.5) C4B(0.5) H5A(0.5) H5B(0.5) C6A(0.5)
 C6B(0.5) H2AA(0.5) H2BB(0.5) O5A(0.5) O5B(0.5) C1B(0.5) H1B(0.5)
5.a Aromatic/amide H refined with riding coordinates:
 C1A(H1A), C2A(H2A), C3A(H3A), C2B(H2B), C3B(H3B), C5(H5A), C5(H5B), C8(H8),
 C10(H10), C12(H12), N2(H2AA), N2(H2BB), C1B(H1B)
;
_platon_squeeze_void_probe_radius 1.20
_olex2_submission_special_instructions 'No special instructions were received'

loop_
_space_group_symop_operation_xyz
'x, y, z'
'-y, x-y, z'
'-x+y, -x, z'
'y, x, -z+1/2'
'x-y, -y, -z+1/2'
'-x, -x+y, -z+1/2'
'x+2/3, y+1/3, z+1/3'
'-y+2/3, x-y+1/3, z+1/3'
'-x+y+2/3, -x+1/3, z+1/3'
'y+2/3, x+1/3, -z+5/6'
'x-y+2/3, -y+1/3, -z+5/6'
'-x+2/3, -x+y+1/3, -z+5/6'
'x+1/3, y+2/3, z+2/3'
'-y+1/3, x-y+2/3, z+2/3'
'-x+y+1/3, -x+2/3, z+2/3'
'y+1/3, x+2/3, -z+7/6'
'x-y+1/3, -y+2/3, -z+7/6'
'-x+1/3, -x+y+2/3, -z+7/6'
'-x, -y, -z'
'y, -x+y, -z'
'x-y, x, -z'
'-y, -x, z-1/2'
'-x+y, y, z-1/2'
'x, x-y, z-1/2'
'-x+2/3, -y+1/3, -z+1/3'
'y+2/3, -x+y+1/3, -z+1/3'
'x-y+2/3, x+1/3, -z+1/3'
'-y+2/3, -x+1/3, z-1/6'
'-x+y+2/3, y+1/3, z-1/6'
'x+2/3, x-y+1/3, z-1/6'
'-x+1/3, -y+2/3, -z+2/3'
'y+1/3, -x+y+2/3, -z+2/3'
'x-y+1/3, x+2/3, -z+2/3'
'-y+1/3, -x+2/3, z+1/6'
'-x+y+1/3, y+2/3, z+1/6'
'x+1/3, x-y+2/3, z+1/6'

loop_
_atom_site_label
_atom_site_type_symbol
_atom_site_fract_x
_atom_site_fract_y
_atom_site_fract_z
_atom_site_U_iso_or_equiv
_atom_site_adp_type
_atom_site_occupancy
_atom_site_site_symmetry_order
_atom_site_calc_flag
_atom_site_refinement_flags_posn
_atom_site_refinement_flags_occupancy
_atom_site_disorder_assembly
_atom_site_disorder_group
Cu1 Cu 0.15016(11) 0.76244(10) 0.06798(2) 0.0752(8) Uani 1 1 d . . . .
C1A C 0.4960(9) 1.2041(10) 0.2104(3) 0.075(6) Uiso 0.5 1 d D P A 1
H1A H 0.5070 1.2322 0.2222 0.090 Uiso 0.5 1 calc R P A 1
C2A C 0.4694(13) 1.2361(17) 0.1956(3) 0.111(8) Uiso 0.5 1 d D P A 1
H2A H 0.4627 1.2837 0.1974 0.133 Uiso 0.5 1 calc R P A 1
C3A C 0.4531(15) 1.1957(15) 0.1780(4) 0.132(10) Uiso 0.5 1 d D P A 1
H3A H 0.4355 1.2145 0.1674 0.158 Uiso 0.5 1 calc R P A 1
C2B C 0.5553(18) 1.263(2) 0.1943(4) 0.171(14) Uiso 0.5 1 d D P A 2
H2B H 0.5747 1.3212 0.1952 0.205 Uiso 0.5 1 calc R P A 2
C3B C 0.5502(16) 1.2307(16) 0.1758(4) 0.142(11) Uiso 0.5 1 d D P A 2
H3B H 0.5643 1.2648 0.1648 0.171 Uiso 0.5 1 calc R P A 2
C4A C 0.4644(11) 1.1262(13) 0.1772(3) 0.088(6) Uiso 0.5 1 d D P A 1
C4B C 0.5228(10) 1.1452(12) 0.1752(2) 0.065(5) Uiso 0.5 1 d D P A 2
C5 C 0.4963(7) 1.0959(8) 0.19191(13) 0.092(3) Uiso 1 1 d D . . .
H5A H 0.5088 1.0521 0.1898 0.111 Uiso 0.5 1 calc R P A 1
H5B H 0.4708 1.0364 0.1911 0.111 Uiso 0.5 1 calc R P A 2
C6A C 0.4461(18) 1.070(2) 0.1573(5) 0.135(11) Uiso 0.5 1 d . P A 1
C6B C 0.5124(18) 1.094(2) 0.1555(4) 0.111(9) Uiso 0.5 1 d . P A 2
C7 C 0.4501(9) 0.9836(10) 0.13506(15) 0.095(4) Uani 1 1 d . . . .
C8 C 0.5156(9) 0.9753(10) 0.12601(15) 0.101(4) Uani 1 1 d . . . .
H8 H 0.5700 1.0001 0.1315 0.121 Uiso 1 1 calc R . . .
C9 C 0.4988(8) 0.9293(9) 0.10855(14) 0.090(4) Uani 1 1 d . . . .
C10 C 0.4152(8) 0.8896(9) 0.10131(14) 0.090(4) Uani 1 1 d . . . .
H10 H 0.4029 0.8575 0.0900 0.108 Uiso 1 1 calc R . . .
C11 C 0.3518(9) 0.8957(9) 0.10994(14) 0.091(4) Uani 1 1 d . . . .
C12 C 0.3685(10) 0.9414(9) 0.12748(15) 0.098(4) Uani 1 1 d . . . .
H12 H 0.3239 0.9428 0.1340 0.118 Uiso 1 1 calc R . . .
C13 C 0.5636(8) 0.9148(8) 0.09894(14) 0.076(3) Uani 1 1 d . . . .
C14 C 0.2607(8) 0.8480(9) 0.10077(17) 0.089(4) Uani 1 1 d . . . .
N1 N 0.5078(5) 1.1346(5) 0.20934(9) 0.076(3) Uani 1 1 d D . . .
N2 N 0.4661(8) 1.0300(9) 0.15199(14) 0.109(4) Uani 1 1 d . . . .
H2AA H 0.5000 1.0236 0.1597 0.131 Uiso 0.5 1 calc R P A 1
H2BB H 0.4322 1.0016 0.1613 0.131 Uiso 0.5 1 calc R P A 2
O1 O 0.6345(5) 0.9372(6) 0.10783(9) 0.089(3) Uani 1 1 d . . . .
O2 O 0.5486(5) 0.8904(6) 0.08183(9) 0.087(2) Uani 1 1 d . . . .
O3 O 0.2068(5) 0.8596(6) 0.11049(10) 0.099(3) Uani 1 1 d . . . .
O4 O 0.2535(5) 0.8184(6) 0.08524(10) 0.096(3) Uani 1 1 d . . . .
O5A O 0.383(2) 1.091(2) 0.1473(4) 0.194(10) Uiso 0.5 1 d . P A 1
O5B O 0.592(2) 1.157(2) 0.1430(4) 0.221(13) Uiso 0.5 1 d . P A 2
C1B C 0.5352(12) 1.2187(12) 0.2113(4) 0.107(9) Uiso 0.5 1 d D P A 2
H1B H 0.5402 1.2447 0.2233 0.129 Uiso 0.5 1 calc R P A 2

loop_
_atom_site_aniso_label
_atom_site_aniso_U_11
_atom_site_aniso_U_22
_atom_site_aniso_U_33
_atom_site_aniso_U_23
_atom_site_aniso_U_13
_atom_site_aniso_U_12
Cu1 0.0996(15) 0.0887(14) 0.0553(10) -0.0013(6) 0.0023(6) 0.0607(11)
C7 0.085(10) 0.131(12) 0.081(7) -0.008(7) -0.001(6) 0.062(9)
C8 0.095(10) 0.125(12) 0.081(7) -0.027(6) -0.017(6) 0.054(9)
C9 0.070(9) 0.129(11) 0.066(6) -0.013(6) -0.004(5) 0.047(8)
C10 0.081(9) 0.139(12) 0.068(6) -0.009(6) 0.000(5) 0.068(9)
C11 0.102(11) 0.117(11) 0.074(6) -0.003(6) 0.013(6) 0.069(9)
C12 0.101(11) 0.127(12) 0.090(7) -0.028(7) -0.006(7) 0.075(10)
C13 0.063(8) 0.089(9) 0.074(7) 0.003(5) -0.005(5) 0.037(7)
C14 0.062(8) 0.134(12) 0.079(7) 0.029(7) 0.004(6) 0.055(8)
N1 0.103(7) 0.065(6) 0.057(4) -0.018(3) -0.004(4) 0.041(5)
N2 0.130(11) 0.124(11) 0.089(6) -0.053(6) -0.022(6) 0.075(10)
O1 0.067(5) 0.130(7) 0.075(4) -0.016(4) -0.004(3) 0.052(5)
O2 0.065(5) 0.128(7) 0.064(4) -0.017(4) -0.007(3) 0.045(5)
O3 0.076(6) 0.147(8) 0.084(5) -0.015(4) -0.001(4) 0.063(6)
O4 0.105(7) 0.142(8) 0.059(4) -0.021(4) -0.010(4) 0.076(6)

loop_
_atom_type_symbol
_atom_type_description
_atom_type_scat_dispersion_real
_atom_type_scat_dispersion_imag
_atom_type_scat_source
C C 0.0181 0.0091 'International Tables Vol C Tables 4.2.6.8 and 6.1.1.4'
H H 0.0000 0.0000 'International Tables Vol C Tables 4.2.6.8 and 6.1.1.4'
Cu Cu -1.9646 0.5888 'International Tables Vol C Tables 4.2.6.8 and 6.1.1.4'
N N 0.0311 0.0180 'International Tables Vol C Tables 4.2.6.8 and 6.1.1.4'
O O 0.0492 0.0322 'International Tables Vol C Tables 4.2.6.8 and 6.1.1.4'

loop_
_geom_angle_atom_site_label_1
_geom_angle_atom_site_label_2
_geom_angle_atom_site_label_3
_geom_angle
_geom_angle_site_symmetry_1
_geom_angle_site_symmetry_3
N1 Cu1 Cu1 171.9(2) 30_465 16_454
O1 Cu1 Cu1 80.24(19) 17_564 16_454
O1 Cu1 N1 92.4(3) 17_564 30_465
O2 Cu1 Cu1 86.0(2) 2_665 16_454
O2 Cu1 N1 91.0(3) 2_665 30_465
O2 Cu1 O1 92.4(4) 2_665 17_564
O2 Cu1 O3 174.7(3) 2_665 16_454
O2 Cu1 O4 89.8(4) 2_665 .
O3 Cu1 Cu1 89.4(2) 16_454 16_454
O3 Cu1 N1 93.9(3) 16_454 30_465
O3 Cu1 O1 89.2(4) 16_454 17_564
O3 Cu1 O4 86.8(4) 16_454 .
O4 Cu1 Cu1 76.2(2) . 16_454
O4 Cu1 N1 111.3(3) . 30_465
O4 Cu1 O1 156.2(3) . 17_564
C2A C1A H1A 116.9 . .
C2A C1A N1 126(2) . .
N1 C1A H1A 117.0 . .
C1A C2A H2A 121.1 . .
C1A C2A C3A 118(3) . .
C3A C2A H2A 121.0 . .
C2A C3A H3A 122.2 . .
C4A C3A C2A 116(3) . .
C4A C3A H3A 122.2 . .
C3B C2B H2B 115.9 . .
C1B C2B H2B 115.9 . .
C1B C2B C3B 128(4) . .
C2B C3B H3B 123.1 . .
C4B C3B C2B 114(3) . .
C4B C3B H3B 123.1 . .
C3A C4A C5 127(2) . .
C3A C4A C6A 121(2) . .
C5 C4A C6A 111(2) . .
C3B C4B C5 120.9(19) . .
C3B C4B C6B 123.1(19) . .
C5 C4B C6B 115.9(17) . .
C4A C5 H5A 122.2 . .
C4B C5 H5B 120.1 . .
N1 C5 C4A 115.5(13) . .
N1 C5 C4B 119.8(12) . .
N1 C5 H5A 122.2 . .
N1 C5 H5B 120.1 . .
N2 C6A C4A 135(3) . .
N2 C6A O5A 125(4) . .
O5A C6A C4A 100(3) . .
C4B C6B O5B 105(3) . .
N2 C6B C4B 128(2) . .
N2 C6B O5B 127(3) . .
C8 C7 N2 120.6(13) . .
C12 C7 C8 119.3(11) . .
C12 C7 N2 120.0(12) . .
C7 C8 H8 120.0 . .
C7 C8 C9 120.0(12) . .
C9 C8 H8 120.0 . .
C8 C9 C13 122.3(11) . .
C10 C9 C8 117.9(11) . .
C10 C9 C13 119.5(10) . .
C9 C10 H10 118.6 . .
C11 C10 C9 122.7(11) . .
C11 C10 H10 118.6 . .
C10 C11 C12 119.3(13) . .
C10 C11 C14 118.5(11) . .
C12 C11 C14 122.1(11) . .
C7 C12 C11 120.5(12) . .
C7 C12 H12 119.8 . .
C11 C12 H12 119.7 . .
O1 C13 C9 118.4(9) . .
O2 C13 C9 116.2(10) . .
O2 C13 O1 124.9(10) . .
O3 C14 C11 111.7(11) . .
O4 C14 C11 118.1(10) . .
O4 C14 O3 129.2(11) . .
C1A N1 Cu1 119.5(8) . 36_565
C5 N1 Cu1 116.7(7) . 36_565
C5 N1 C1A 117.4(11) . .
C1B N1 Cu1 120.2(12) . 36_565
C1B N1 C5 123.1(14) . .
C6A N2 C7 134(3) . .
C6A N2 H2AA 113.3 . .
C6B N2 C7 132(2) . .
C6B N2 H2BB 114.2 . .
C7 N2 H2AA 113.2 . .
C7 N2 H2BB 114.2 . .
C13 O1 Cu1 123.0(7) . 17_664
C13 O2 Cu1 123.4(7) . 3_565
C14 O3 Cu1 115.4(8) . 16_454
C14 O4 Cu1 129.5(8) . .
C2B C1B H1B 123.1 . .
N1 C1B C2B 114(3) . .
N1 C1B H1B 123.1 . .

loop_
_geom_bond_atom_site_label_1
_geom_bond_atom_site_label_2
_geom_bond_distance
_geom_bond_site_symmetry_2
Cu1 Cu1 2.718(2) 16_454
Cu1 N1 2.170(8) 30_465
Cu1 O1 2.023(8) 17_564
Cu1 O2 1.896(8) 2_665
Cu1 O3 1.925(8) 16_454
Cu1 O4 2.005(8) .
C1A H1A 0.9300 .
C1A C2A 1.370(18) .
C1A N1 1.369(16) .
C2A H2A 0.9300 .
C2A C3A 1.370(18) .
C3A H3A 0.9300 .
C3A C4A 1.363(18) .
C2B H2B 0.9300 .
C2B C3B 1.389(18) .
C2B C1B 1.365(19) .
C3B H3B 0.9300 .
C3B C4B 1.360(19) .
C4A C5 1.404(16) .
C4A C6A 1.64(4) .
C4B C5 1.388(15) .
C4B C6B 1.61(4) .
C5 H5A 0.9300 .
C5 H5B 0.9300 .
C5 N1 1.358(10) .
C6A N2 1.02(4) .
C6A O5A 1.52(5) .
C6B N2 1.06(3) .
C6B O5B 1.56(4) .
C7 C8 1.407(19) .
C7 C12 1.375(18) .
C7 N2 1.383(15) .
C8 H8 0.9300 .
C8 C9 1.410(15) .
C9 C10 1.396(16) .
C9 C13 1.472(17) .
C10 H10 0.9300 .
C10 C11 1.339(15) .
C11 C12 1.411(15) .
C11 C14 1.553(18) .
C12 H12 0.9300 .
C13 O1 1.285(13) .
C13 O2 1.245(11) .
C14 O3 1.279(15) .
C14 O4 1.178(13) .
N1 Cu1 2.171(8) 36_565
N1 C1B 1.342(18) .
N2 H2AA 0.8600 .
N2 H2BB 0.8600 .
O1 Cu1 2.023(8) 17_664
O2 Cu1 1.896(8) 3_565
O3 Cu1 1.925(8) 16_454
C1B H1B 0.9300 .

loop_
_geom_torsion_atom_site_label_1
_geom_torsion_atom_site_label_2
_geom_torsion_atom_site_label_3
_geom_torsion_atom_site_label_4
_geom_torsion
_geom_torsion_site_symmetry_1
_geom_torsion_site_symmetry_4
Cu1 N1 C1B C2B 174.4(8) 36_565 .
C1A C2A C3A C4A 0.7(13) . .
C2A C1A N1 Cu1 -147.7(7) . 36_565
C2A C1A N1 C5 3.4(5) . .
C2A C3A C4A C5 -4.8(19) . .
C2A C3A C4A C6A 179.2(9) . .
C3A C4A C5 N1 8.0(17) . .
C3A C4A C6A N2 158(2) . .
C3A C4A C6A O5A -24.2(18) . .
C2B C3B C4B C5 5.0(15) . .
C2B C3B C4B C6B -179.5(9) . .
C3B C2B C1B N1 0.2(6) . .
C3B C4B C5 N1 -8.3(15) . .
C3B C4B C6B N2 -145(2) . .
C3B C4B C6B O5B 39.8(19) . .
C4A C5 N1 Cu1 145.3(9) . 36_565
C4A C5 N1 C1A -6.6(11) . .
C4A C6A N2 C7 -179.6(16) . .
C4B C5 N1 Cu1 -170.4(9) . 36_565
C4B C5 N1 C1B 7.7(11) . .
C4B C6B N2 C7 175.4(14) . .
C5 C4A C6A N2 -19(2) . .
C5 C4A C6A O5A 159.3(16) . .
C5 C4B C6B N2 30(2) . .
C5 C4B C6B O5B -144.5(16) . .
C5 N1 C1B C2B -3.6(5) . .
C6A C4A C5 N1 -175.7(8) . .
C6B C4B C5 N1 175.8(8) . .
C7 C8 C9 C10 -3(2) . .
C7 C8 C9 C13 -176.9(12) . .
C8 C7 C12 C11 -5(2) . .
C8 C7 N2 C6A 142(2) . .
C8 C7 N2 C6B 55(3) . .
C8 C9 C10 C11 2(2) . .
C8 C9 C13 O1 7.4(19) . .
C8 C9 C13 O2 -164.8(12) . .
C9 C10 C11 C12 -2(2) . .
C9 C10 C11 C14 -179.2(12) . .
C9 C13 O1 Cu1 169.6(9) . 17_664
C9 C13 O2 Cu1 -169.2(8) . 3_565
C10 C9 C13 O1 -166.3(12) . .
C10 C9 C13 O2 21.5(17) . .
C10 C11 C12 C7 4(2) . .
C10 C11 C14 O3 -179.9(12) . .
C10 C11 C14 O4 -10.5(17) . .
C11 C14 O3 Cu1 171.8(7) . 16_454
C11 C14 O4 Cu1 -173.9(8) . .
C12 C7 C8 C9 5(2) . .
C12 C7 N2 C6A -41(3) . .
C12 C7 N2 C6B -128(2) . .
C12 C11 C14 O3 3.4(16) . .
C12 C11 C14 O4 172.8(13) . .
C13 C9 C10 C11 176.0(13) . .
C14 C11 C12 C7 -179.3(13) . .
N1 C1A C2A C3A -0.2(6) . .
N2 C7 C8 C9 -178.7(13) . .
N2 C7 C12 C11 178.3(14) . .
O1 C13 O2 Cu1 19.1(16) . 3_565
O2 C13 O1 Cu1 -19.0(16) . 17_664
O3 C14 O4 Cu1 -7(2) . .
O4 C14 O3 Cu1 3.9(18) . 16_454
O5A C6A N2 C7 3(3) . .
O5B C6B N2 C7 -11(3) . .
C1B C2B C3B C4B -1.0(13) . .

loop_
_platon_squeeze_void_nr
_platon_squeeze_void_average_x
_platon_squeeze_void_average_y
_platon_squeeze_void_average_z
_platon_squeeze_void_volume
_platon_squeeze_void_count_electrons
_platon_squeeze_void_content
1 0.000 0.000 0.000 453 109 ' '
2 -0.333 0.333 0.083 761 113 ' '
3 0.000 0.000 0.250 760 113 ' '
4 0.000 0.000 0.500 453 109 ' '
5 0.333 0.667 0.417 764 114 ' '
6 -0.333 0.333 0.583 761 113 ' '
7 0.000 0.000 0.750 760 113 ' '
8 0.333 0.667 0.917 764 114 ' '
9 0.333 0.667 0.167 453 108 ' '
10 0.333 0.667 0.667 453 108 ' '
11 0.667 0.333 0.333 452 108 ' '
12 0.667 0.333 0.833 451 108 ' '
